data_8100984
loop_
_publ_author_name
'Aldon, Laurent'
'Belin, Renaud'
'Pontillon, Yves'

_publ_section_title
;
Refinement of the crystal structure of heptasilver(I) tetraseleniogermanate
(IV) selenide iodide, Ag~7~GeISe~5~
;
_journal_issue 2
_journal_name_full 'Zeitschrift f\"ur Kristallographie - New Crystal Structures'
_journal_page_first 181
_journal_page_last 182
_journal_volume 216
_journal_year 2001
_chemical_formula_structural 'Ag7 Ge I Se5'
_chemical_formula_sum 'Ag7 Ge I Se5'
_chemical_formula_weight 1349.80
_chemical_name_common 'Heptasilver(I)tetraseleniogermanate(IV) selenide iodide'
_space_group_IT_number 216
_symmetry_space_group_name_Hall 'F -4 2 3'
_symmetry_space_group_name_H-M 'F -4 3 m'
_cell_angle_alpha 90.00
_cell_angle_beta 90.00
_cell_angle_gamma 90.00
_cell_formula_units_Z 4
_cell_length_a 10.9864(7)
_cell_length_b 10.9864(7)
_cell_length_c 10.9864(7)
_cell_measurement_temperature 293(2)
_cell_volume 1326.07(2)
_diffrn_ambient_temperature 293(2)
_exptl_crystal_density_diffrn 6.762
_exptl_crystal_density_meas 6.74
_cod_depositor_comments
;
The following automatic conversions were performed:
'_geom_bond_publ_flag' value 'No' changed to 'no' according to
'/home/saulius/struct/CIF-dictionaries/cif_core.dic' dictionary named
'cif_core.dic' version 2.4.1 from 2010-06-29 (25
times).

'_geom_bond_publ_flag' value 'Yes' changed to 'yes' according to
'/home/saulius/struct/CIF-dictionaries/cif_core.dic' dictionary named
'cif_core.dic' version 2.4.1 from 2010-06-29 (82 times).

Automatic conversion script
Id: cif_fix_enum 1527 2010-12-29 10:47:43Z saulius 
;
_cod_database_code 8100984

loop_
_symmetry_equiv_pos_as_xyz
'x, y, z'
'z, x, y'
'y, z, x'
'x, z, y'
'y, x, z'
'z, y, x'
'x, -y, -z'
'z, -x, -y'
'y, -z, -x'
'x, -z, -y'
'y, -x, -z'
'z, -y, -x'
'-x, y, -z'
'-z, x, -y'
'-y, z, -x'
'-x, z, -y'
'-y, x, -z'
'-z, y, -x'
'-x, -y, z'
'-z, -x, y'
'-y, -z, x'
'-x, -z, y'
'-y, -x, z'
'-z, -y, x'
'x, y+1/2, z+1/2'
'z, x+1/2, y+1/2'
'y, z+1/2, x+1/2'
'x, z+1/2, y+1/2'
'y, x+1/2, z+1/2'
'z, y+1/2, x+1/2'
'x, -y+1/2, -z+1/2'
'z, -x+1/2, -y+1/2'
'y, -z+1/2, -x+1/2'
'x, -z+1/2, -y+1/2'
'y, -x+1/2, -z+1/2'
'z, -y+1/2, -x+1/2'
'-x, y+1/2, -z+1/2'
'-z, x+1/2, -y+1/2'
'-y, z+1/2, -x+1/2'
'-x, z+1/2, -y+1/2'
'-y, x+1/2, -z+1/2'
'-z, y+1/2, -x+1/2'
'-x, -y+1/2, z+1/2'
'-z, -x+1/2, y+1/2'
'-y, -z+1/2, x+1/2'
'-x, -z+1/2, y+1/2'
'-y, -x+1/2, z+1/2'
'-z, -y+1/2, x+1/2'
'x+1/2, y, z+1/2'
'z+1/2, x, y+1/2'
'y+1/2, z, x+1/2'
'x+1/2, z, y+1/2'
'y+1/2, x, z+1/2'
'z+1/2, y, x+1/2'
'x+1/2, -y, -z+1/2'
'z+1/2, -x, -y+1/2'
'y+1/2, -z, -x+1/2'
'x+1/2, -z, -y+1/2'
'y+1/2, -x, -z+1/2'
'z+1/2, -y, -x+1/2'
'-x+1/2, y, -z+1/2'
'-z+1/2, x, -y+1/2'
'-y+1/2, z, -x+1/2'
'-x+1/2, z, -y+1/2'
'-y+1/2, x, -z+1/2'
'-z+1/2, y, -x+1/2'
'-x+1/2, -y, z+1/2'
'-z+1/2, -x, y+1/2'
'-y+1/2, -z, x+1/2'
'-x+1/2, -z, y+1/2'
'-y+1/2, -x, z+1/2'
'-z+1/2, -y, x+1/2'
'x+1/2, y+1/2, z'
'z+1/2, x+1/2, y'
'y+1/2, z+1/2, x'
'x+1/2, z+1/2, y'
'y+1/2, x+1/2, z'
'z+1/2, y+1/2, x'
'x+1/2, -y+1/2, -z'
'z+1/2, -x+1/2, -y'
'y+1/2, -z+1/2, -x'
'x+1/2, -z+1/2, -y'
'y+1/2, -x+1/2, -z'
'z+1/2, -y+1/2, -x'
'-x+1/2, y+1/2, -z'
'-z+1/2, x+1/2, -y'
'-y+1/2, z+1/2, -x'
'-x+1/2, z+1/2, -y'
'-y+1/2, x+1/2, -z'
'-z+1/2, y+1/2, -x'
'-x+1/2, -y+1/2, z'
'-z+1/2, -x+1/2, y'
'-y+1/2, -z+1/2, x'
'-x+1/2, -z+1/2, y'
'-y+1/2, -x+1/2, z'
'-z+1/2, -y+1/2, x'

loop_
_atom_site_label
_atom_site_type_symbol
_atom_site_fract_x
_atom_site_fract_y
_atom_site_fract_z
_atom_site_U_iso_or_equiv
_atom_site_adp_type
_atom_site_occupancy
_atom_site_calc_flag
_atom_site_refinement_flags
_atom_site_disorder_assembly
_atom_site_disorder_group
I1 I -0.0193(5) -0.0193(5) -0.0193(5) 0.039(3) Uiso 0.25 d SP . .
Se1 Se 0.2296(3) 0.2296(3) 0.2296(3) 0.0333(17) Uiso 0.25 d SP . .
Ge1 Ge 0.5000 0.5000 0.5000 0.0161(5) Uiso 1 d S . .
Se2 Se 0.62299(8) 0.62299(8) 0.62299(8) 0.0227(3) Uani 1 d S . .
Ag1 Ag 0.240(2) 0.240(2) 0.0339(5) 0.055(6) Uani 0.252(7) d SP . .
Ag2 Ag 0.1751(9) 0.1751(9) 0.0165(9) 0.092(3) Uani 0.331(7) d SP . .

loop_
_atom_site_aniso_label
_atom_site_aniso_U_11
_atom_site_aniso_U_22
_atom_site_aniso_U_33
_atom_site_aniso_U_23
_atom_site_aniso_U_13
_atom_site_aniso_U_12
Se2 0.0227(3) 0.0227(3) 0.0227(3) -0.0041(2) -0.0041(2) -0.0041(2)
Ag1 0.064(8) 0.064(8) 0.036(3) 0.019(6) 0.019(6) 0.022(8)
Ag2 0.096(5) 0.096(5) 0.083(6) 0.018(4) 0.018(4) 0.020(6)

loop_
_geom_bond_atom_site_label_1
_geom_bond_atom_site_label_2
_geom_bond_distance
_geom_bond_site_symmetry_2
_geom_bond_publ_flag
I1 I1 0.601(15) 19 no
I1 I1 0.601(15) 13 no
I1 I1 0.601(15) 7 no
I1 Ag2 2.452(15) 19 yes
I1 Ag2 2.452(15) 15 yes
I1 Ag2 2.452(15) 8 yes
I1 Ag2 2.737(13) 21 yes
I1 Ag2 2.737(13) 20 yes
I1 Ag2 2.737(13) 14 yes
I1 Ag2 2.737(13) 13 yes
I1 Ag2 2.737(13) 9 yes
I1 Ag2 2.737(13) 7 yes
I1 Ag2 3.047(16) . yes
I1 Ag2 3.047(16) 3 yes
I1 Ag2 3.047(16) 2 yes
I1 Ag1 3.484(6) 19 yes
I1 Ag1 3.484(6) 15 yes
I1 Ag1 3.484(6) 8 yes
I1 Ag1 3.7508(11) 21 yes
I1 Ag1 3.7508(11) 20 yes
Se1 Se1 0.632(9) 91 no
Se1 Se1 0.632(9) 61 no
Se1 Se1 0.632(9) 31 no
Se1 Ag1 2.157(3) 3 no
Se1 Ag1 2.157(3) . no
Se1 Ag1 2.157(3) 2 no
Se1 Ag1 2.200(2) 91 no
Se1 Ag1 2.200(2) 63 no
Se1 Ag1 2.200(2) 32 no
Se1 Ag2 2.490(12) 3 yes
Se1 Ag2 2.490(12) 2 yes
Se1 Ag2 2.490(12) . yes
Se1 Ag1 2.621(4) 93 yes
Se1 Ag1 2.621(4) 92 yes
Se1 Ag1 2.621(4) 62 yes
Se1 Ag1 2.621(4) 61 yes
Se1 Ag1 2.621(4) 33 yes
Se1 Ag1 2.621(4) 31 yes
Se1 Ag2 2.770(12) 91 yes
Se1 Ag2 2.770(12) 63 yes
Ge1 Se2 2.3403(17) . no
Ge1 Se2 2.3403(17) 19_665 no
Ge1 Se2 2.3403(17) 13_656 no
Ge1 Se2 2.3403(17) 7_566 no
Ge1 Ag1 3.9048(11) 93 yes
Ge1 Ag1 3.9048(11) 92 yes
Ge1 Ag1 3.9048(11) 62 yes
Ge1 Ag1 3.9048(11) 61 yes
Ge1 Ag1 3.9048(11) 33 yes
Ge1 Ag1 3.9048(11) 31 yes
Ge1 Ag1 3.9048(11) 45_655 yes
Ge1 Ag1 3.9048(11) 68_565 yes
Se2 Ag1 2.6243(8) 45_655 yes
Se2 Ag1 2.6243(8) 68_565 yes
Se2 Ag1 2.6243(8) 86_556 yes
Se2 Ag1 2.6243(8) 37_655 yes
Se2 Ag1 2.6243(8) 81_556 yes
Se2 Ag1 2.6243(8) 55_565 yes
Se2 Ag2 2.756(7) 45_655 yes
Se2 Ag2 2.756(7) 68_565 yes
Se2 Ag2 2.756(7) 86_556 yes
Se2 Ag2 2.756(7) 37_655 yes
Se2 Ag2 2.756(7) 81_556 yes
Se2 Ag2 2.756(7) 55_565 yes
Se2 Se2 3.822(3) 19_665 yes
Se2 Se2 3.822(3) 13_656 yes
Se2 Se2 3.822(3) 7_566 yes
Se2 Se2 3.947(3) 91_665 yes
Se2 Se2 3.947(3) 61_656 yes
Se2 Se2 3.947(3) 31_566 yes
Se2 Ag2 4.125(3) 67_565 yes
Ag1 Ag1 0.2977 91 no
Ag1 Ag2 1.032(14) . no
Ag1 Ag2 1.326(13) 91 no
Ag1 Se1 2.200(2) 91 no
Ag1 Se1 2.621(4) 61 yes
Ag1 Se1 2.621(4) 31 yes
Ag1 Se2 2.6243(8) 37_645 yes
Ag1 Se2 2.6243(8) 55_465 yes
Ag1 Ag2 2.995(8) 3 yes
Ag1 Ag2 2.995(8) 2 yes
Ag1 Ag1 3.2086(9) 3 yes
Ag1 Ag1 3.2086(9) 2 yes
Ag1 Ag2 3.224(8) 93 yes
Ag1 Ag2 3.224(8) 92 yes
Ag1 Ag1 3.3673(9) 93 yes
Ag1 Ag1 3.3673(9) 92 yes
Ag1 Ag1 3.3673(9) 63 yes
Ag1 Ag1 3.3673(9) 32 yes
Ag1 I1 3.484(6) 19 yes
Ag2 Ag1 1.326(13) 91 no
Ag2 Ag2 2.33(3) 91 no
Ag2 Ag2 2.464(16) 3 no
Ag2 Ag2 2.464(16) 2 no
Ag2 I1 2.452(15) 19 no
Ag2 I1 2.737(13) 13 yes
Ag2 I1 2.737(13) 7 yes
Ag2 Se2 2.756(7) 37_645 yes
Ag2 Se2 2.756(7) 55_465 yes
Ag2 Se1 2.770(12) 91 yes
Ag2 Ag2 2.98(2) 14 yes
Ag2 Ag2 2.98(2) 9 yes
Ag2 Ag1 2.995(8) 3 yes
Ag2 Ag1 2.995(8) 2 yes
Ag2 Se1 3.038(12) 61 yes
Ag2 Se1 3.038(12) 31 yes
Ag2 Ag1 3.224(8) 63 yes
